data_7155906
loop_
_publ_author_name
'zou, guanglong'
'wang, xuelin'

_publ_section_title
;
 Visible-light induced di- and trifluoromethylation of N-methacryloyl
 benzamides with fluorinated sulfones for the synthesis of
 CF2H/CF3-containing isoquinolinediones
;
_journal_name_full 'Org. Biomol. Chem.'
_journal_paper_doi 10.1039/C7OB02226C
_journal_year 2017
_chemical_formula_sum 'C13 H12 F3 N O2'
_chemical_formula_weight 271.24
_chemical_name_systematic
;

 ?

;
_space_group_IT_number 14
_symmetry_cell_setting monoclinic
_symmetry_space_group_name_Hall '-P 2yn'
_symmetry_space_group_name_H-M 'P 1 21/n 1'
_atom_sites_solution_hydrogens geom
_atom_sites_solution_primary direct
_atom_sites_solution_secondary difmap
_audit_creation_method SHELXL-97
_audit_update_record
;
2017-09-02 deposited with the CCDC.
2017-10-02 downloaded from the CCDC.
;
_cell_angle_alpha 90.00
_cell_angle_beta 107.36
_cell_angle_gamma 90.00
_cell_formula_units_Z 4
_cell_length_a 8.3643(6)
_cell_length_b 11.0918(9)
_cell_length_c 14.0147(11)
_cell_measurement_reflns_used 1203
_cell_measurement_temperature 293(2)
_cell_measurement_theta_max 25.49
_cell_measurement_theta_min 3.56
_cell_volume 1240.99(17)
_computing_cell_refinement 'Bruker FRAMBO'
_computing_data_collection 'Bruker FRAMBO'
_computing_data_reduction 'Bruker SAINT'
_computing_molecular_graphics 'Bruker SHELXTL'
_computing_publication_material 'Bruker SHELXTL'
_computing_structure_refinement 'SHELXL-97 (Sheldrick, 1997)'
_computing_structure_solution 'SHELXS-97 (Sheldrick, 1990)'
_diffrn_ambient_temperature 293(2)
_diffrn_measured_fraction_theta_full 0.887
_diffrn_measured_fraction_theta_max 0.987
_diffrn_measurement_device_type 'multiwire proportional'
_diffrn_measurement_method 'phi and omega scans'
_diffrn_radiation_monochromator graphite
_diffrn_radiation_source 'fine-focus sealed tube'
_diffrn_radiation_type MoK\a
_diffrn_radiation_wavelength 0.71073
_diffrn_reflns_av_R_equivalents 0.0977
_diffrn_reflns_av_sigmaI/netI 0.1073
_diffrn_reflns_limit_h_max 7
_diffrn_reflns_limit_h_min -9
_diffrn_reflns_limit_k_max 8
_diffrn_reflns_limit_k_min -13
_diffrn_reflns_limit_l_max 16
_diffrn_reflns_limit_l_min -11
_diffrn_reflns_number 3439
_diffrn_reflns_theta_full 25.49
_diffrn_reflns_theta_max 25.49
_diffrn_reflns_theta_min 3.56
_diffrn_standards_decay_% 0
_diffrn_standards_interval_count 0
_diffrn_standards_interval_time 0
_diffrn_standards_number 0
_exptl_absorpt_coefficient_mu 0.128
_exptl_absorpt_correction_T_max 0.9688
_exptl_absorpt_correction_T_min 0.9448
_exptl_absorpt_correction_type multi-scan
_exptl_absorpt_process_details sadabs
_exptl_crystal_colour colourless
_exptl_crystal_density_diffrn 1.452
_exptl_crystal_density_method 'not measured'
_exptl_crystal_description block
_exptl_crystal_F_000 560
_exptl_crystal_size_max 0.45
_exptl_crystal_size_mid 0.32
_exptl_crystal_size_min 0.25
_refine_diff_density_max 0.301
_refine_diff_density_min -0.355
_refine_diff_density_rms 0.082
_refine_ls_extinction_method none
_refine_ls_goodness_of_fit_ref 0.982
_refine_ls_hydrogen_treatment constr
_refine_ls_matrix_type full
_refine_ls_number_parameters 174
_refine_ls_number_reflns 2044
_refine_ls_number_restraints 0
_refine_ls_restrained_S_all 0.982
_refine_ls_R_factor_all 0.1219
_refine_ls_R_factor_gt 0.0967
_refine_ls_shift/su_max 0.004
_refine_ls_shift/su_mean 0.000
_refine_ls_structure_factor_coef Fsqd
_refine_ls_weighting_details 'calc w=1/[\s^2^(Fo^2^)+(0.1335P)^2^+0.0000P] where P=(Fo^2^+2Fc^2^)/3'
_refine_ls_weighting_scheme calc
_refine_ls_wR_factor_gt 0.2413
_refine_ls_wR_factor_ref 0.2635
_reflns_number_gt 1172
_reflns_number_total 2044
_reflns_threshold_expression >2sigma(I)
_cod_data_source_file c7ob02226c2.cif
_cod_data_source_block a
_cod_depositor_comments
;
The following automatic conversions were performed:

'_symmetry_cell_setting' value 'Monoclinic' changed to 'monoclinic'
according to
/home/data/users/saulius/crontab/automatic-downloads/rss-feeds/RSC/lib/dictionaries/cif_core.dic
dictionary named 'cif_core.dic' version 2.4.2 from 2011-04-26.

Automatic conversion script
Id: cif_fix_values 4973 2017-02-22 13:04:09Z antanas 
;
_cod_original_cell_volume 1240.98(17)
_cod_original_sg_symbol_H-M P2(1)/n
_cod_database_code 7155906

loop_
_symmetry_equiv_pos_as_xyz
'x, y, z'
'-x+1/2, y+1/2, -z+1/2'
'-x, -y, -z'
'x-1/2, -y-1/2, z-1/2'

loop_
_atom_site_label
_atom_site_type_symbol
_atom_site_fract_x
_atom_site_fract_y
_atom_site_fract_z
_atom_site_U_iso_or_equiv
_atom_site_adp_type
_atom_site_occupancy
_atom_site_symmetry_multiplicity
_atom_site_calc_flag
_atom_site_refinement_flags
F1 F 0.9992(4) 0.0115(2) 0.1145(2) 0.0952(10) Uani 1 1 d .
F2 F 0.9902(5) 0.3248(3) 0.4719(2) 0.1220(13) Uani 1 1 d .
F3 F 1.1351(4) 0.4184(3) 0.3903(2) 0.1086(11) Uani 1 1 d .
N1 N 1.0443(4) 0.5799(2) 0.1655(2) 0.0489(8) Uani 1 1 d .
O1 O 0.8660(4) 0.6190(2) 0.2524(3) 0.0907(13) Uani 1 1 d .
O2 O 1.2513(4) 0.5404(3) 0.0978(3) 0.0806(10) Uani 1 1 d .
C1 C 1.1384(5) 0.5002(3) 0.1275(3) 0.0526(10) Uani 1 1 d .
C2 C 1.0983(4) 0.3723(3) 0.1258(2) 0.0460(9) Uani 1 1 d .
C3 C 0.9699(5) 0.3290(3) 0.1606(3) 0.0503(10) Uani 1 1 d .
C4 C 0.8662(5) 0.4143(3) 0.2031(3) 0.0533(10) Uani 1 1 d .
C5 C 0.9276(5) 0.5444(3) 0.2114(3) 0.0592(11) Uani 1 1 d .
C6 C 1.1906(5) 0.2915(4) 0.0860(3) 0.0551(10) Uani 1 1 d .
H6 H 1.2751 0.3207 0.0617 0.066 Uiso 1 1 calc R
C7 C 1.1585(5) 0.1706(4) 0.0822(3) 0.0623(11) Uani 1 1 d .
H7 H 1.2212 0.1173 0.0567 0.075 Uiso 1 1 calc R
C8 C 1.0312(5) 0.1299(3) 0.1170(3) 0.0621(11) Uani 1 1 d .
C9 C 0.9355(5) 0.2065(3) 0.1557(3) 0.0651(12) Uani 1 1 d .
H9 H 0.8494 0.1762 0.1782 0.078 Uiso 1 1 calc R
C10 C 0.6843(5) 0.4186(4) 0.1300(3) 0.0754(14) Uani 1 1 d .
H10A H 0.6168 0.4709 0.1567 0.113 Uiso 1 1 calc R
H10B H 0.6372 0.3389 0.1221 0.113 Uiso 1 1 calc R
H10C H 0.6869 0.4486 0.0662 0.113 Uiso 1 1 calc R
C11 C 0.8539(5) 0.3739(3) 0.3052(3) 0.0591(11) Uani 1 1 d .
H11A H 0.8058 0.4394 0.3334 0.071 Uiso 1 1 calc R
H11B H 0.7765 0.3066 0.2948 0.071 Uiso 1 1 calc R
C12 C 1.0144(6) 0.3368(5) 0.3806(3) 0.0756(13) Uani 1 1 d .
H12 H 1.0512 0.2594 0.3606 0.091 Uiso 1 1 calc R
C13 C 1.0818(6) 0.7096(3) 0.1636(3) 0.0654(11) Uani 1 1 d .
H13A H 1.1777 0.7289 0.2191 0.098 Uiso 1 1 calc R
H13B H 0.9872 0.7557 0.1682 0.098 Uiso 1 1 calc R
H13C H 1.1050 0.7288 0.1023 0.098 Uiso 1 1 calc R

loop_
_atom_site_aniso_label
_atom_site_aniso_U_11
_atom_site_aniso_U_22
_atom_site_aniso_U_33
_atom_site_aniso_U_23
_atom_site_aniso_U_13
_atom_site_aniso_U_12
F1 0.140(3) 0.0523(15) 0.110(2) -0.0175(14) 0.063(2) -0.0054(16)
F2 0.156(3) 0.155(3) 0.0690(19) 0.0296(17) 0.055(2) 0.036(2)
F3 0.100(2) 0.109(2) 0.103(2) 0.0010(17) 0.0089(19) -0.0284(19)
N1 0.0536(18) 0.0483(17) 0.0466(17) 0.0034(13) 0.0179(14) -0.0018(14)
O1 0.123(3) 0.0509(17) 0.132(3) 0.0003(18) 0.090(3) 0.0139(17)
O2 0.087(2) 0.079(2) 0.097(2) 0.0041(17) 0.059(2) -0.0136(17)
C1 0.058(2) 0.057(2) 0.045(2) 0.0034(17) 0.0197(18) -0.0026(18)
C2 0.046(2) 0.057(2) 0.0343(17) 0.0026(15) 0.0125(15) 0.0045(17)
C3 0.058(2) 0.049(2) 0.049(2) -0.0023(16) 0.0238(18) 0.0059(17)
C4 0.058(2) 0.048(2) 0.064(2) -0.0022(17) 0.034(2) 0.0015(17)
C5 0.070(3) 0.050(2) 0.066(3) 0.0011(18) 0.034(2) 0.0058(19)
C6 0.059(2) 0.069(3) 0.0416(19) -0.0012(18) 0.0221(17) 0.0042(18)
C7 0.074(3) 0.067(3) 0.049(2) -0.0047(19) 0.025(2) 0.017(2)
C8 0.085(3) 0.047(2) 0.057(2) -0.0052(18) 0.025(2) 0.004(2)
C9 0.081(3) 0.053(2) 0.073(3) -0.007(2) 0.041(2) -0.007(2)
C10 0.062(3) 0.091(3) 0.081(3) -0.007(2) 0.034(3) 0.004(2)
C11 0.069(3) 0.053(2) 0.068(3) -0.0035(19) 0.039(2) -0.0029(19)
C12 0.096(4) 0.081(3) 0.061(3) 0.001(2) 0.040(3) -0.008(3)
C13 0.080(3) 0.056(2) 0.058(2) 0.007(2) 0.018(2) -0.009(2)

loop_
_atom_type_symbol
_atom_type_description
_atom_type_scat_dispersion_real
_atom_type_scat_dispersion_imag
_atom_type_scat_source
C C 0.0033 0.0016 'International Tables Vol C Tables 4.2.6.8 and 6.1.1.4'
H H 0.0000 0.0000 'International Tables Vol C Tables 4.2.6.8 and 6.1.1.4'
N N 0.0061 0.0033 'International Tables Vol C Tables 4.2.6.8 and 6.1.1.4'
O O 0.0106 0.0060 'International Tables Vol C Tables 4.2.6.8 and 6.1.1.4'
F F 0.0171 0.0103 'International Tables Vol C Tables 4.2.6.8 and 6.1.1.4'

loop_
_geom_angle_atom_site_label_1
_geom_angle_atom_site_label_2
_geom_angle_atom_site_label_3
_geom_angle
C5 N1 C1 124.0(3)
C5 N1 C13 118.2(3)
C1 N1 C13 117.7(3)
O2 C1 N1 118.8(3)
O2 C1 C2 123.1(3)
N1 C1 C2 118.1(3)
C3 C2 C6 119.5(3)
C3 C2 C1 121.9(3)
C6 C2 C1 118.6(3)
C9 C3 C2 119.5(3)
C9 C3 C4 119.6(3)
C2 C3 C4 120.8(3)
C3 C4 C5 113.6(3)
C3 C4 C11 112.9(3)
C5 C4 C11 108.7(3)
C3 C4 C10 108.7(3)
C5 C4 C10 105.2(3)
C11 C4 C10 107.4(3)
O1 C5 N1 119.3(3)
O1 C5 C4 120.2(3)
N1 C5 C4 120.3(3)
C7 C6 C2 121.2(3)
C7 C6 H6 119.4
C2 C6 H6 119.4
C6 C7 C8 118.3(3)
C6 C7 H7 120.9
C8 C7 H7 120.9
F1 C8 C7 119.0(3)
F1 C8 C9 118.5(3)
C7 C8 C9 122.5(4)
C8 C9 C3 119.0(3)
C8 C9 H9 120.5
C3 C9 H9 120.5
C4 C10 H10A 109.5
C4 C10 H10B 109.5
H10A C10 H10B 109.5
C4 C10 H10C 109.5
H10A C10 H10C 109.5
H10B C10 H10C 109.5
C12 C11 C4 116.4(3)
C12 C11 H11A 108.2
C4 C11 H11A 108.2
C12 C11 H11B 108.2
C4 C11 H11B 108.2
H11A C11 H11B 107.3
F3 C12 F2 106.9(4)
F3 C12 C11 112.2(4)
F2 C12 C11 109.7(3)
F3 C12 H12 109.3
F2 C12 H12 109.3
C11 C12 H12 109.3
N1 C13 H13A 109.5
N1 C13 H13B 109.5
H13A C13 H13B 109.5
N1 C13 H13C 109.5
H13A C13 H13C 109.5
H13B C13 H13C 109.5

loop_
_geom_bond_atom_site_label_1
_geom_bond_atom_site_label_2
_geom_bond_distance
F1 C8 1.338(4)
F2 C12 1.360(4)
F3 C12 1.333(5)
N1 C5 1.377(4)
N1 C1 1.391(4)
N1 C13 1.475(4)
O1 C5 1.207(4)
O2 C1 1.224(4)
C1 C2 1.456(5)
C2 C3 1.391(4)
C2 C6 1.403(5)
C3 C9 1.386(5)
C3 C4 1.521(4)
C4 C5 1.524(5)
C4 C11 1.531(5)
C4 C10 1.561(6)
C6 C7 1.365(5)
C6 H6 0.9300
C7 C8 1.373(5)
C7 H7 0.9300
C8 C9 1.385(5)
C9 H9 0.9300
C10 H10A 0.9600
C10 H10B 0.9600
C10 H10C 0.9600
C11 C12 1.497(6)
C11 H11A 0.9700
C11 H11B 0.9700
C12 H12 0.9800
C13 H13A 0.9600
C13 H13B 0.9600
C13 H13C 0.9600

loop_
_geom_torsion_atom_site_label_1
_geom_torsion_atom_site_label_2
_geom_torsion_atom_site_label_3
_geom_torsion_atom_site_label_4
_geom_torsion
C5 N1 C1 O2 -172.3(4)
C13 N1 C1 O2 2.6(6)
C5 N1 C1 C2 7.2(5)
C13 N1 C1 C2 -177.8(3)
O2 C1 C2 C3 179.6(4)
N1 C1 C2 C3 0.1(5)
O2 C1 C2 C6 -1.6(6)
N1 C1 C2 C6 178.9(3)
C6 C2 C3 C9 0.3(6)
C1 C2 C3 C9 179.0(3)
C6 C2 C3 C4 -179.3(3)
C1 C2 C3 C4 -0.6(6)
C9 C3 C4 C5 175.3(4)
C2 C3 C4 C5 -5.1(6)
C9 C3 C4 C11 51.0(5)
C2 C3 C4 C11 -129.5(4)
C9 C3 C4 C10 -68.0(5)
C2 C3 C4 C10 111.5(4)
C1 N1 C5 O1 171.4(4)
C13 N1 C5 O1 -3.5(6)
C1 N1 C5 C4 -13.6(6)
C13 N1 C5 C4 171.5(4)
C3 C4 C5 O1 -173.2(4)
C11 C4 C5 O1 -46.6(5)
C10 C4 C5 O1 68.2(5)
C3 C4 C5 N1 11.9(6)
C11 C4 C5 N1 138.5(4)
C10 C4 C5 N1 -106.8(4)
C3 C2 C6 C7 -1.1(6)
C1 C2 C6 C7 -179.9(3)
C2 C6 C7 C8 1.0(6)
C6 C7 C8 F1 -179.4(3)
C6 C7 C8 C9 -0.2(7)
F1 C8 C9 C3 178.7(4)
C7 C8 C9 C3 -0.6(7)
C2 C3 C9 C8 0.6(6)
C4 C3 C9 C8 -179.9(4)
C3 C4 C11 C12 46.9(5)
C5 C4 C11 C12 -80.1(4)
C10 C4 C11 C12 166.7(4)
C4 C11 C12 F3 50.2(5)
C4 C11 C12 F2 168.9(3)
